data_1507162
loop_
_publ_author_name
'Liu, Yankai'
'Nappi, Manuel'
'Escudero-Ad\'an, Eduardo C'
'Melchiorre, Paolo'

_publ_section_title
;
 Multicatalytic Asymmetric Synthesis of Complex Tetrahydrocarbazoles via a
 Diels-Alder/Benzoin Reaction Sequence.
;
_journal_issue 5
_journal_name_full 'Organic letters'
_journal_page_first 1310
_journal_page_last 1313
_journal_paper_doi 10.1021/ol300192p
_journal_volume 14
_journal_year 2012
_chemical_absolute_configuration ad
_chemical_formula_sum 'C33 H29.5 Cl2 N O5.25'
_chemical_formula_weight 594.98
_chemical_name_systematic
; 
 ? 
;
_space_group_IT_number 19
_symmetry_cell_setting orthorhombic
_symmetry_space_group_name_Hall 'P 2ac 2ab'
_symmetry_space_group_name_H-M 'P 21 21 21'
_atom_sites_solution_hydrogens geom
_atom_sites_solution_primary direct
_atom_sites_solution_secondary difmap
_audit_creation_method SHELXL-97
_cell_angle_alpha 90.00
_cell_angle_beta 90.00
_cell_angle_gamma 90.00
_cell_formula_units_Z 4
_cell_length_a 7.0870(4)
_cell_length_b 13.3538(15)
_cell_length_c 30.334(2)
_cell_measurement_reflns_used 1083
_cell_measurement_temperature 100(2)
_cell_measurement_theta_max 28.78
_cell_measurement_theta_min 2.53
_cell_volume 2870.8(4)
_computing_cell_refinement 'Bruker APEX2 v2009.1-0'
_computing_data_collection 'Bruker APEX2 v2009.1-0'
_computing_data_reduction 'Bruker SAINT V7.60A'
_computing_molecular_graphics 'Bruker SHELXTL'
_computing_publication_material 'Bruker SHELXTL'
_computing_structure_refinement 'SHELXS-97 (Sheldrick, 2008)'
_computing_structure_solution 'SHELXS-97 (Sheldrick, 2008)'
_diffrn_ambient_temperature 100(2)
_diffrn_detector_area_resol_mean 512
_diffrn_detector_type '4K CCD area detector APEX II'
_diffrn_measured_fraction_theta_full 0.998
_diffrn_measured_fraction_theta_max 0.997
_diffrn_measurement_device_type 'Kappa 4-axis goniometer bruker-nonius'
_diffrn_measurement_method
;
 Fullsphere data collection, phi and omega scans
;
_diffrn_measurement_specimen_support 'magnetic support whith 10 micron nylon fiber cryoloop'
_diffrn_radiation_monochromator 'Multilayer Montel 200 mirrors'
_diffrn_radiation_type MoK\a
_diffrn_radiation_wavelength 0.71073
_diffrn_reflns_av_R_equivalents 0.0342
_diffrn_reflns_av_sigmaI/netI 0.0211
_diffrn_reflns_limit_h_max 11
_diffrn_reflns_limit_h_min -11
_diffrn_reflns_limit_k_max 22
_diffrn_reflns_limit_k_min -22
_diffrn_reflns_limit_l_max 50
_diffrn_reflns_limit_l_min -50
_diffrn_reflns_number 89297
_diffrn_reflns_theta_full 25.00
_diffrn_reflns_theta_max 36.57
_diffrn_reflns_theta_min 1.34
_diffrn_source 'rotating anode X-ray tube'
_diffrn_source_current 70
_diffrn_source_power 50
_diffrn_source_size '3 mm x 0.3 mm fine focus'
_diffrn_source_type 'Bruker-Nonius FR 591'
_exptl_absorpt_coefficient_mu 0.271
_exptl_absorpt_correction_T_max 0.9800
_exptl_absorpt_correction_T_min 0.9552
_exptl_absorpt_correction_type empirical
_exptl_absorpt_process_details
; 
 SADABS Version 2008/1 Bruker-Nonius
 Blessing, Acta Cryst. (1995) A51 33-38
;
_exptl_crystal_colour colourless
_exptl_crystal_density_diffrn 1.377
_exptl_crystal_density_method 'not measured'
_exptl_crystal_description block
_exptl_crystal_F_000 1242
_exptl_crystal_size_max 0.20
_exptl_crystal_size_mid 0.15
_exptl_crystal_size_min 0.10
_refine_diff_density_max 0.619
_refine_diff_density_min -0.323
_refine_diff_density_rms 0.067
_refine_ls_abs_structure_details 'Flack H D (1983), Acta Cryst. A39, 876-881'
_refine_ls_abs_structure_Flack -0.01(2)
_refine_ls_extinction_method none
_refine_ls_goodness_of_fit_ref 1.122
_refine_ls_hydrogen_treatment noref
_refine_ls_matrix_type full
_refine_ls_number_parameters 389
_refine_ls_number_reflns 14104
_refine_ls_number_restraints 3
_refine_ls_restrained_S_all 1.122
_refine_ls_R_factor_all 0.0372
_refine_ls_R_factor_gt 0.0331
_refine_ls_shift/su_max 0.001
_refine_ls_shift/su_mean 0.000
_refine_ls_structure_factor_coef Fsqd
_refine_ls_weighting_details 'calc w=1/[\s^2^(Fo^2^)+(0.0534P)^2^+0.2109P] where P=(Fo^2^+2Fc^2^)/3'
_refine_ls_weighting_scheme calc
_refine_ls_wR_factor_gt 0.0871
_refine_ls_wR_factor_ref 0.0919
_reflns_number_gt 13136
_reflns_number_total 14104
_reflns_threshold_expression >2sigma(I)
_cod_data_source_file ol300192p_si_003.cif
_cod_data_source_block mo_mn399_0m
_cod_depositor_comments
;
The following automatic conversions were performed:
'_diffrn_measurement_specimen_suppport' tag replaced with
'_diffrn_measurement_specimen_support'.

Automatic conversion script
Id: cif_correct_tags 1440 2010-10-19 06:21:57Z saulius 

The following automatic conversions were performed:

'_symmetry_cell_setting' value 'Orthorhombic' changed to
'orthorhombic' according to
/home/saulius/struct/CIF-dictionaries/cif_core.dic dictionary named
'cif_core.dic' version 2.4.1 from 2010-06-29.

Automatic conversion script
Id: cif_fix_values 1715 2011-07-08 13:25:40Z adriana 
;
_cod_original_cell_volume 2870.7(4)
_cod_original_sg_symbol_H-M P2(1)2(1)2(1)
_cod_original_formula_sum 'C33 H29.50 Cl2 N O5.25'
_cod_database_code 1507162

loop_
_symmetry_equiv_pos_as_xyz
'x, y, z'
'-x+1/2, -y, z+1/2'
'x+1/2, -y+1/2, -z'
'-x, y+1/2, -z+1/2'

loop_
_atom_site_label
_atom_site_type_symbol
_atom_site_fract_x
_atom_site_fract_y
_atom_site_fract_z
_atom_site_U_iso_or_equiv
_atom_site_adp_type
_atom_site_occupancy
_atom_site_symmetry_multiplicity
_atom_site_calc_flag
_atom_site_refinement_flags
C1 C 0.91233(11) 0.22274(6) 0.51693(3) 0.01408(12) Uani 1 1 d .
C2 C 0.90702(13) 0.19511(7) 0.56119(3) 0.01780(14) Uani 1 1 d .
H2 H 0.9084 0.1281 0.5696 0.021 Uiso 1 1 calc R
C3 C 0.89955(13) 0.27151(8) 0.59244(3) 0.01989(15) Uani 1 1 d .
H3 H 0.8931 0.2549 0.6222 0.024 Uiso 1 1 calc R
C4 C 0.90142(14) 0.37252(8) 0.58025(3) 0.02056(15) Uani 1 1 d .
H4 H 0.8990 0.4218 0.6019 0.025 Uiso 1 1 calc R
C5 C 0.90682(13) 0.39971(7) 0.53615(3) 0.01828(14) Uani 1 1 d .
H5 H 0.9085 0.4668 0.5280 0.022 Uiso 1 1 calc R
C6 C 0.90961(12) 0.32435(6) 0.50421(3) 0.01423(12) Uani 1 1 d .
C7 C 0.90702(12) 0.32692(6) 0.45684(2) 0.01332(12) Uani 1 1 d .
C8 C 0.88543(12) 0.41404(6) 0.42664(2) 0.01382(12) Uani 1 1 d .
H8 H 0.7505 0.4288 0.4240 0.017 Uiso 1 1 calc R
C9 C 0.95963(11) 0.38627(6) 0.38057(2) 0.01242(11) Uani 1 1 d .
H9 H 1.0942 0.3707 0.3833 0.015 Uiso 1 1 calc R
C10 C 0.85915(11) 0.29263(6) 0.36337(2) 0.01237(12) Uani 1 1 d .
H10 H 0.7228 0.3048 0.3629 0.015 Uiso 1 1 calc R
C11 C 0.90132(12) 0.20147(6) 0.39380(2) 0.01350(12) Uani 1 1 d .
H11A H 0.8041 0.1512 0.3897 0.016 Uiso 1 1 calc R
H11B H 1.0211 0.1720 0.3854 0.016 Uiso 1 1 calc R
C12 C 0.90871(11) 0.23106(6) 0.44145(2) 0.01287(11) Uani 1 1 d .
C13 C 0.92814(13) 0.06069(6) 0.47871(3) 0.01750(14) Uani 1 1 d .
C14 C 0.94788(14) -0.08571(6) 0.43049(3) 0.01945(15) Uani 1 1 d .
C15 C 0.96809(18) -0.09046(8) 0.38071(3) 0.02669(19) Uani 1 1 d .
H15A H 0.8628 -0.0573 0.3672 0.040 Uiso 1 1 calc R
H15B H 0.9712 -0.1592 0.3714 0.040 Uiso 1 1 calc R
H15C H 1.0830 -0.0579 0.3720 0.040 Uiso 1 1 calc R
C16 C 0.76159(18) -0.13101(9) 0.44498(4) 0.0315(2) Uani 1 1 d .
H16A H 0.7503 -0.1261 0.4764 0.047 Uiso 1 1 calc R
H16B H 0.7572 -0.2002 0.4364 0.047 Uiso 1 1 calc R
H16C H 0.6595 -0.0955 0.4313 0.047 Uiso 1 1 calc R
C17 C 1.1162(2) -0.13427(8) 0.45275(5) 0.0342(3) Uani 1 1 d .
H17A H 1.2298 -0.1012 0.4435 0.051 Uiso 1 1 calc R
H17B H 1.1220 -0.2037 0.4447 0.051 Uiso 1 1 calc R
H17C H 1.1033 -0.1286 0.4842 0.051 Uiso 1 1 calc R
C18 C 0.92634(11) 0.26739(6) 0.31672(2) 0.01333(12) Uani 1 1 d .
C19 C 0.79144(11) 0.26624(6) 0.27905(3) 0.01322(12) Uani 1 1 d .
C20 C 0.59621(12) 0.26720(7) 0.28490(3) 0.01783(13) Uani 1 1 d .
H20 H 0.5468 0.2734 0.3132 0.021 Uiso 1 1 calc R
C21 C 0.47400(13) 0.25907(8) 0.24914(3) 0.02072(15) Uani 1 1 d .
H21 H 0.3440 0.2589 0.2533 0.025 Uiso 1 1 calc R
C22 C 0.55054(13) 0.25130(6) 0.20734(3) 0.01746(14) Uani 1 1 d .
C23 C 0.74428(13) 0.25157(7) 0.20008(3) 0.01827(14) Uani 1 1 d .
H23 H 0.7927 0.2472 0.1717 0.022 Uiso 1 1 calc R
C24 C 0.86360(12) 0.25851(7) 0.23612(3) 0.01691(13) Uani 1 1 d .
H24 H 0.9935 0.2580 0.2318 0.020 Uiso 1 1 calc R
C25 C 0.94124(11) 0.48524(6) 0.35498(3) 0.01401(12) Uani 1 1 d .
C26 C 0.99159(13) 0.56309(6) 0.39165(3) 0.01667(14) Uani 1 1 d .
C27 C 0.98852(14) 0.51260(6) 0.43638(3) 0.01816(14) Uani 1 1 d .
H27A H 0.9202 0.5525 0.4578 0.022 Uiso 1 1 calc R
H27B H 1.1153 0.5005 0.4472 0.022 Uiso 1 1 calc R
C28 C 1.06419(12) 0.49483(6) 0.31439(3) 0.01446(12) Uani 1 1 d .
C29 C 0.98644(13) 0.50751(7) 0.27265(3) 0.01804(14) Uani 1 1 d .
H29 H 0.8561 0.5118 0.2696 0.022 Uiso 1 1 calc R
C30 C 1.10110(15) 0.51389(7) 0.23533(3) 0.02030(15) Uani 1 1 d .
H30 H 1.0481 0.5222 0.2075 0.024 Uiso 1 1 calc R
C31 C 1.29460(14) 0.50766(7) 0.24037(3) 0.01917(15) Uani 1 1 d .
C32 C 1.37612(13) 0.49587(7) 0.28176(3) 0.02000(15) Uani 1 1 d .
H32 H 1.5065 0.4921 0.2847 0.024 Uiso 1 1 calc R
C33 C 1.26047(13) 0.48981(7) 0.31859(3) 0.01742(14) Uani 1 1 d .
H33 H 1.3141 0.4823 0.3464 0.021 Uiso 1 1 calc R
Cl1 Cl 0.39890(4) 0.240197(19) 0.162478(8) 0.02601(5) Uani 1 1 d .
Cl2 Cl 1.44089(4) 0.51469(2) 0.194352(8) 0.02831(6) Uani 1 1 d .
N1 N 0.91474(10) 0.16462(5) 0.47806(2) 0.01410(11) Uani 1 1 d .
O1 O 0.92443(14) 0.01274(6) 0.51260(2) 0.02792(16) Uani 1 1 d .
O2 O 0.94564(10) 0.02404(5) 0.43828(2) 0.01861(11) Uani 1 1 d .
O3 O 1.09271(9) 0.24727(5) 0.31075(2) 0.01921(11) Uani 1 1 d .
O4 O 0.74596(9) 0.50033(5) 0.34528(2) 0.01848(11) Uani 1 1 d .
H4A H 0.7232 0.5605 0.3447 0.028 Uiso 1 1 calc R
O5 O 1.01605(14) 0.65126(5) 0.38454(3) 0.02656(16) Uani 1 1 d .
O1W O 0.5300(13) 0.5820(6) 0.4113(2) 0.087(2) Uani 0.25 1 d PD
H1W H 0.53(2) 0.550(8) 0.436(2) 0.131 Uiso 0.25 1 d PD
H2W H 0.58(2) 0.550(9) 0.390(2) 0.131 Uiso 0.25 1 d PD

loop_
_atom_site_aniso_label
_atom_site_aniso_U_11
_atom_site_aniso_U_22
_atom_site_aniso_U_33
_atom_site_aniso_U_23
_atom_site_aniso_U_13
_atom_site_aniso_U_12
C1 0.0128(3) 0.0179(3) 0.0115(3) 0.0002(2) 0.0000(2) 0.0004(2)
C2 0.0163(3) 0.0242(4) 0.0129(3) 0.0031(3) -0.0003(3) 0.0009(3)
C3 0.0163(3) 0.0316(4) 0.0118(3) -0.0004(3) -0.0012(3) 0.0027(3)
C4 0.0194(3) 0.0297(4) 0.0126(3) -0.0050(3) -0.0004(3) 0.0022(3)
C5 0.0196(3) 0.0216(3) 0.0137(3) -0.0043(3) 0.0004(3) 0.0011(3)
C6 0.0135(3) 0.0173(3) 0.0118(3) -0.0008(2) 0.0001(2) 0.0004(2)
C7 0.0147(3) 0.0142(3) 0.0111(3) -0.0005(2) 0.0003(2) 0.0000(2)
C8 0.0172(3) 0.0130(3) 0.0113(3) -0.0007(2) 0.0005(2) 0.0007(2)
C9 0.0137(3) 0.0119(3) 0.0116(3) -0.0002(2) 0.0001(2) 0.0002(2)
C10 0.0132(3) 0.0131(3) 0.0108(3) -0.0012(2) 0.0006(2) -0.0005(2)
C11 0.0166(3) 0.0123(3) 0.0116(3) -0.0006(2) 0.0003(2) -0.0008(2)
C12 0.0138(3) 0.0134(3) 0.0114(3) 0.0005(2) 0.0007(2) -0.0007(2)
C13 0.0209(4) 0.0149(3) 0.0167(3) 0.0022(2) 0.0002(3) -0.0006(3)
C14 0.0244(4) 0.0120(3) 0.0219(4) -0.0002(3) -0.0013(3) -0.0008(3)
C15 0.0380(5) 0.0183(4) 0.0237(4) -0.0033(3) 0.0044(4) 0.0003(4)
C16 0.0345(5) 0.0254(5) 0.0346(6) -0.0042(4) 0.0065(4) -0.0114(4)
C17 0.0379(6) 0.0189(4) 0.0458(7) -0.0055(4) -0.0172(5) 0.0070(4)
C18 0.0145(3) 0.0138(3) 0.0117(3) -0.0006(2) 0.0013(2) -0.0001(2)
C19 0.0144(3) 0.0137(3) 0.0116(3) -0.0011(2) 0.0010(2) 0.0002(2)
C20 0.0153(3) 0.0254(4) 0.0128(3) -0.0025(3) 0.0011(2) 0.0017(3)
C21 0.0163(3) 0.0279(4) 0.0180(3) -0.0034(3) -0.0017(3) 0.0017(3)
C22 0.0217(3) 0.0166(3) 0.0140(3) -0.0018(2) -0.0048(3) 0.0009(3)
C23 0.0228(4) 0.0200(3) 0.0121(3) -0.0013(3) 0.0010(3) -0.0016(3)
C24 0.0179(3) 0.0206(3) 0.0123(3) -0.0020(3) 0.0022(2) -0.0016(3)
C25 0.0152(3) 0.0132(3) 0.0137(3) 0.0008(2) -0.0004(2) 0.0011(2)
C26 0.0206(4) 0.0130(3) 0.0164(3) -0.0014(3) 0.0013(3) 0.0004(2)
C27 0.0271(4) 0.0132(3) 0.0142(3) -0.0013(3) -0.0012(3) -0.0016(3)
C28 0.0168(3) 0.0126(3) 0.0139(3) 0.0011(2) 0.0000(2) -0.0006(2)
C29 0.0202(4) 0.0195(3) 0.0144(3) 0.0015(3) -0.0012(3) -0.0007(3)
C30 0.0270(4) 0.0202(3) 0.0137(3) 0.0005(3) 0.0002(3) -0.0013(3)
C31 0.0257(4) 0.0154(3) 0.0164(3) -0.0010(3) 0.0061(3) -0.0018(3)
C32 0.0184(3) 0.0209(4) 0.0206(3) -0.0004(3) 0.0033(3) -0.0010(3)
C33 0.0173(3) 0.0194(3) 0.0155(3) 0.0013(3) -0.0001(3) -0.0002(3)
Cl1 0.03169(11) 0.02638(10) 0.01996(9) -0.00173(7) -0.01161(8) -0.00039(9)
Cl2 0.03676(13) 0.02633(10) 0.02184(10) -0.00231(8) 0.01375(9) -0.00371(9)
N1 0.0170(3) 0.0141(2) 0.0112(2) 0.0012(2) 0.0007(2) 0.0000(2)
O1 0.0466(5) 0.0188(3) 0.0183(3) 0.0058(2) 0.0014(3) -0.0003(3)
O2 0.0265(3) 0.0124(2) 0.0170(3) 0.00034(19) 0.0016(2) 0.0004(2)
O3 0.0147(2) 0.0268(3) 0.0162(2) -0.0022(2) 0.0019(2) 0.0026(2)
O4 0.0156(2) 0.0181(3) 0.0217(3) 0.0040(2) -0.0008(2) 0.0039(2)
O5 0.0441(5) 0.0129(3) 0.0227(3) -0.0009(2) 0.0043(3) -0.0026(3)
O1W 0.096(5) 0.092(5) 0.073(4) 0.036(4) 0.026(4) 0.040(5)

loop_
_atom_type_symbol
_atom_type_description
_atom_type_scat_dispersion_real
_atom_type_scat_dispersion_imag
_atom_type_scat_source
C C 0.0033 0.0016 'International Tables Vol C Tables 4.2.6.8 and 6.1.1.4'
H H 0.0000 0.0000 'International Tables Vol C Tables 4.2.6.8 and 6.1.1.4'
N N 0.0061 0.0033 'International Tables Vol C Tables 4.2.6.8 and 6.1.1.4'
O O 0.0106 0.0060 'International Tables Vol C Tables 4.2.6.8 and 6.1.1.4'
Cl Cl 0.1484 0.1585 'International Tables Vol C Tables 4.2.6.8 and 6.1.1.4'

loop_
_geom_angle_atom_site_label_1
_geom_angle_atom_site_label_2
_geom_angle_atom_site_label_3
_geom_angle
C2 C1 C6 121.19(7)
C2 C1 N1 131.28(8)
C6 C1 N1 107.50(7)
C1 C2 C3 117.57(8)
C2 C3 C4 121.72(8)
C5 C4 C3 120.52(8)
C4 C5 C6 118.74(8)
C5 C6 C1 120.22(7)
C5 C6 C7 132.53(8)
C1 C6 C7 107.24(7)
C12 C7 C6 108.66(7)
C12 C7 C8 121.62(7)
C6 C7 C8 129.42(7)
C7 C8 C27 120.21(7)
C7 C8 C9 109.59(6)
C27 C8 C9 102.65(6)
C10 C9 C25 119.37(6)
C10 C9 C8 110.34(6)
C25 C9 C8 102.85(6)
C18 C10 C9 110.51(6)
C18 C10 C11 108.44(6)
C9 C10 C11 110.33(6)
C12 C11 C10 111.85(6)
C7 C12 N1 108.58(6)
C7 C12 C11 125.28(7)
N1 C12 C11 126.12(7)
O1 C13 O2 126.29(8)
O1 C13 N1 122.52(8)
O2 C13 N1 111.19(7)
O2 C14 C17 111.08(8)
O2 C14 C16 109.77(8)
C17 C14 C16 112.64(9)
O2 C14 C15 101.57(7)
C17 C14 C15 110.54(10)
C16 C14 C15 110.71(9)
O3 C18 C19 120.19(7)
O3 C18 C10 119.04(7)
C19 C18 C10 120.78(7)
C20 C19 C24 118.71(7)
C20 C19 C18 122.60(7)
C24 C19 C18 118.60(7)
C21 C20 C19 121.14(8)
C22 C21 C20 118.43(8)
C21 C22 C23 122.16(8)
C21 C22 Cl1 118.76(7)
C23 C22 Cl1 119.08(7)
C24 C23 C22 118.55(8)
C23 C24 C19 120.99(8)
O4 C25 C28 112.22(6)
O4 C25 C9 107.88(6)
C28 C25 C9 115.75(6)
O4 C25 C26 105.88(7)
C28 C25 C26 113.01(7)
C9 C25 C26 101.11(6)
O5 C26 C27 126.51(8)
O5 C26 C25 123.57(8)
C27 C26 C25 109.75(7)
C26 C27 C8 102.48(7)
C29 C28 C33 118.85(8)
C29 C28 C25 121.50(8)
C33 C28 C25 119.64(7)
C28 C29 C30 120.99(9)
C31 C30 C29 118.94(8)
C30 C31 C32 121.25(8)
C30 C31 Cl2 119.91(7)
C32 C31 Cl2 118.84(8)
C33 C32 C31 119.20(9)
C32 C33 C28 120.76(8)
C13 N1 C1 122.52(7)
C13 N1 C12 129.45(7)
C1 N1 C12 107.99(6)
C13 O2 C14 120.82(7)

loop_
_geom_bond_atom_site_label_1
_geom_bond_atom_site_label_2
_geom_bond_distance
C1 C2 1.3930(11)
C1 C6 1.4108(11)
C1 N1 1.4115(10)
C2 C3 1.3937(13)
C3 C4 1.3987(15)
C4 C5 1.3866(12)
C5 C6 1.3970(11)
C6 C7 1.4376(11)
C7 C12 1.3625(11)
C7 C8 1.4886(11)
C8 C27 1.5340(12)
C8 C9 1.5386(11)
C9 C10 1.5307(11)
C9 C25 1.5383(11)
C10 C18 1.5307(11)
C10 C11 1.5566(11)
C11 C12 1.4994(11)
C12 N1 1.4222(10)
C13 O1 1.2115(11)
C13 O2 1.3263(11)
C13 N1 1.3913(11)
C14 O2 1.4846(11)
C14 C17 1.5165(15)
C14 C16 1.5173(15)
C14 C15 1.5182(14)
C18 O3 1.2227(10)
C18 C19 1.4900(11)
C19 C20 1.3950(12)
C19 C24 1.4027(11)
C20 C21 1.3922(12)
C21 C22 1.3830(13)
C22 C23 1.3906(13)
C22 Cl1 1.7404(8)
C23 C24 1.3852(12)
C25 O4 1.4291(10)
C25 C28 1.5137(11)
C25 C26 1.5639(12)
C26 O5 1.2096(11)
C26 C27 1.5153(12)
C28 C29 1.3913(11)
C28 C33 1.3985(12)
C29 C30 1.3961(13)
C30 C31 1.3823(14)
C31 C32 1.3910(13)
C31 Cl2 1.7414(9)
C32 C33 1.3878(13)
